data_7238686
loop_
_publ_author_name
'Haindl, Michael H.'
'Schmid, Markus B.'
'Zeitler, Kirsten'
'Gschwind, Ruth M.'

_publ_section_title
;
 What is your actual catalyst? TMS cleavage rates of diarylprolinol silyl
 ethers studied by in situ NMR
;
_journal_issue 14
_journal_name_full 'RSC Advances'
_journal_page_first 5941
_journal_paper_doi 10.1039/c2ra20860a
_journal_volume 2
_journal_year 2012
_chemical_compound_source 'see text'
_chemical_formula_moiety 'C17 H20 N O, C7 H5 O2'
_chemical_formula_sum 'C24 H25 N O3'
_chemical_formula_weight 375.45
_space_group_IT_number 4
_space_group_name_Hall 'P 2yb'
_space_group_name_H-M_alt 'P 1 21 1'
_symmetry_cell_setting monoclinic
_symmetry_Int_Tables_number 4
_symmetry_space_group_name_Hall 'P 2yb'
_symmetry_space_group_name_H-M 'P 1 21 1'
_atom_sites_solution_hydrogens geom
_atom_sites_solution_primary direct
_atom_sites_solution_secondary difmap
_cell_angle_alpha 90
_cell_angle_beta 107.906(5)
_cell_angle_gamma 90
_cell_formula_units_Z 2
_cell_length_a 5.9196(3)
_cell_length_b 19.4951(9)
_cell_length_c 9.1303(5)
_cell_measurement_reflns_used 3543
_cell_measurement_temperature 123
_cell_measurement_theta_max 66.4670
_cell_measurement_theta_min 5.0794
_cell_volume 1002.63(9)
_computing_cell_refinement
;
CrysAlis RED, Oxford Diffraction Ltd.,
Version 1.171.32.30 (release 18-06-2008 CrysAlis171 .NET)
;
_computing_data_collection
;
CrysAlis CCD, Oxford Diffraction Ltd.,
Version 1.171.32.30 (release 18-06-2008 CrysAlis171 .NET)
;
_computing_data_reduction
;
CrysAlis RED, Oxford Diffraction Ltd.,
Version 1.171.32.30 (release 18-06-2008 CrysAlis171 .NET)
;
_computing_molecular_graphics 'PLATON (Spek, 1990)'
_computing_publication_material 'PLATON (Spek, 2003)'
_computing_structure_refinement 'SHELXL-97 (Sheldrick, 1997)'
_computing_structure_solution 'SIR-97 (Altomare, 1999)'
_diffrn_ambient_temperature 123
_diffrn_detector_area_resol_mean 10.5431
_diffrn_measured_fraction_theta_full 0.964
_diffrn_measured_fraction_theta_max 0.964
_diffrn_measurement_details
;
#__ type_ start__ end____ width___ exp.time_
1 omega 10.00 63.00 1.0000 2.0000
omega____ theta____ kappa____ phi______ omega'___ theta'___ frames
- -11.6137 45.0000 30.0000 0.0000 0.0000 53

#__ type_ start__ end____ width___ exp.time_
2 omega -58.00 -13.00 1.0000 2.0000
omega____ theta____ kappa____ phi______ omega'___ theta'___ frames
- 11.6137 -45.0000 0.0000 0.0000 0.0000 45

#__ type_ start__ end____ width___ exp.time_
3 omega 14.00 61.00 1.0000 2.0000
omega____ theta____ kappa____ phi______ omega'___ theta'___ frames
- -11.6137 45.0000 90.0000 0.0000 0.0000 47

#__ type_ start__ end____ width___ exp.time_
4 omega -123.00 -70.00 1.0000 23.0000
omega____ theta____ kappa____ phi______ omega'___ theta'___ frames
- -90.0000 128.0000 38.0000 0.0000 0.0000 53

#__ type_ start__ end____ width___ exp.time_
5 omega -118.00 -65.00 1.0000 23.0000
omega____ theta____ kappa____ phi______ omega'___ theta'___ frames
- -90.0000 45.0000 120.0000 0.0000 0.0000 53

#__ type_ start__ end____ width___ exp.time_
6 omega -148.00 -122.00 1.0000 23.0000
omega____ theta____ kappa____ phi______ omega'___ theta'___ frames
- -90.0000 -142.0000 153.0000 0.0000 0.0000 26

#__ type_ start__ end____ width___ exp.time_
7 omega -165.00 -112.00 1.0000 23.0000
omega____ theta____ kappa____ phi______ omega'___ theta'___ frames
- -90.0000 -45.0000 0.0000 0.0000 0.0000 53

#__ type_ start__ end____ width___ exp.time_
8 omega 66.00 119.00 1.0000 23.0000
omega____ theta____ kappa____ phi______ omega'___ theta'___ frames
- 93.5000 45.0000 240.0000 0.0000 0.0000 53

#__ type_ start__ end____ width___ exp.time_
9 omega 80.00 133.00 1.0000 23.0000
omega____ theta____ kappa____ phi______ omega'___ theta'___ frames
- 93.5000 -92.0000 296.0000 0.0000 0.0000 53

#__ type_ start__ end____ width___ exp.time_
10 omega 124.00 168.00 1.0000 23.0000
omega____ theta____ kappa____ phi______ omega'___ theta'___ frames
- 93.5000 45.0000 210.0000 0.0000 0.0000 44

#__ type_ start__ end____ width___ exp.time_
11 omega 21.00 71.00 1.0000 23.0000
omega____ theta____ kappa____ phi______ omega'___ theta'___ frames
- 93.5000 -45.0000 300.0000 0.0000 0.0000 50

#__ type_ start__ end____ width___ exp.time_
12 omega 117.00 162.00 1.0000 23.0000
omega____ theta____ kappa____ phi______ omega'___ theta'___ frames
- 93.5000 130.0000 306.0000 0.0000 0.0000 45

#__ type_ start__ end____ width___ exp.time_
13 omega 15.00 73.00 1.0000 23.0000
omega____ theta____ kappa____ phi______ omega'___ theta'___ frames
- 93.5000 -77.0000 120.0000 0.0000 0.0000 58

#__ type_ start__ end____ width___ exp.time_
14 omega 21.00 54.00 1.0000 23.0000
omega____ theta____ kappa____ phi______ omega'___ theta'___ frames
- 93.5000 -139.0000 238.0000 0.0000 0.0000 33

#__ type_ start__ end____ width___ exp.time_
15 omega 117.00 167.00 1.0000 23.0000
omega____ theta____ kappa____ phi______ omega'___ theta'___ frames
- 93.5000 45.0000 60.0000 0.0000 0.0000 50

#__ type_ start__ end____ width___ exp.time_
16 omega 84.00 113.00 1.0000 23.0000
omega____ theta____ kappa____ phi______ omega'___ theta'___ frames
- 93.5000 -93.0000 133.0000 0.0000 0.0000 29

#__ type_ start__ end____ width___ exp.time_
17 omega 69.00 110.00 1.0000 23.0000
omega____ theta____ kappa____ phi______ omega'___ theta'___ frames
- 93.5000 77.0000 60.0000 0.0000 0.0000 41

#__ type_ start__ end____ width___ exp.time_
18 omega 76.00 119.00 1.0000 23.0000
omega____ theta____ kappa____ phi______ omega'___ theta'___ frames
- 93.5000 -37.0000 220.0000 0.0000 0.0000 43

#__ type_ start__ end____ width___ exp.time_
19 omega 70.00 96.00 1.0000 23.0000
omega____ theta____ kappa____ phi______ omega'___ theta'___ frames
- 93.5000 -63.0000 176.0000 0.0000 0.0000 26

#__ type_ start__ end____ width___ exp.time_
20 omega 67.00 93.00 1.0000 23.0000
omega____ theta____ kappa____ phi______ omega'___ theta'___ frames
- 93.5000 -34.0000 257.0000 0.0000 0.0000 26

#__ type_ start__ end____ width___ exp.time_
21 omega 74.00 101.00 1.0000 23.0000
omega____ theta____ kappa____ phi______ omega'___ theta'___ frames
- 93.5000 -89.0000 255.0000 0.0000 0.0000 27

#__ type_ start__ end____ width___ exp.time_
22 omega 81.00 108.00 1.0000 23.0000
omega____ theta____ kappa____ phi______ omega'___ theta'___ frames
- 93.5000 -92.0000 174.0000 0.0000 0.0000 27

#__ type_ start__ end____ width___ exp.time_
23 omega 19.00 45.00 1.0000 23.0000
omega____ theta____ kappa____ phi______ omega'___ theta'___ frames
- 93.5000 -128.0000 321.0000 0.0000 0.0000 26

;
_diffrn_measurement_device_type 'Oxford Diffraction Gemini Ultra'
_diffrn_measurement_method omega-scan
_diffrn_radiation_monochromator mirror
_diffrn_radiation_probe x-ray
_diffrn_radiation_source 'Enhance (Cu) X-ray Source'
_diffrn_radiation_type CuK\a
_diffrn_radiation_wavelength 1.54184
_diffrn_reflns_av_R_equivalents 0.0464
_diffrn_reflns_av_sigmaI/netI 0.0368
_diffrn_reflns_limit_h_max 6
_diffrn_reflns_limit_h_min -5
_diffrn_reflns_limit_k_max 22
_diffrn_reflns_limit_k_min -23
_diffrn_reflns_limit_l_max 10
_diffrn_reflns_limit_l_min -10
_diffrn_reflns_number 5354
_diffrn_reflns_reduction_process
;
;
_diffrn_reflns_theta_full 66.65
_diffrn_reflns_theta_max 66.65
_diffrn_reflns_theta_min 5.09
_diffrn_standards_decay_% 0
_diffrn_standards_number 0
_exptl_absorpt_coefficient_mu 0.650
_exptl_absorpt_correction_T_max 1.00000
_exptl_absorpt_correction_T_min 0.79562
_exptl_absorpt_correction_type multi-scan
_exptl_absorpt_process_details
;
CrysAlis RED, Oxford Diffraction Ltd.,
Version 1.171.32.30 (release 18-06-2008 CrysAlis171 .NET)
Empirical absorption correction using spherical harmonics,
implemented in SCALE3 ABSPACK scaling algorithm.
;
_exptl_crystal_colour colourless
_exptl_crystal_density_diffrn 1.244
_exptl_crystal_density_method 'Not Measured'
_exptl_crystal_description rod
_exptl_crystal_F_000 400
_exptl_crystal_size_max 0.457
_exptl_crystal_size_mid 0.068
_exptl_crystal_size_min 0.048
_refine_diff_density_max 0.186
_refine_diff_density_min -0.199
_refine_diff_density_rms 0.051
_refine_ls_abs_structure_details 'Flack H.D. (1983), Acta Cryst. A39, 876-881'
_refine_ls_abs_structure_Flack -0.2(3)
_refine_ls_extinction_coef 0.0121(17)
_refine_ls_extinction_expression FC^*^=KFC[1+0.001XFC^2^\L^3^/SIN(2\Q)]^-1/4^
_refine_ls_extinction_method shelxl
_refine_ls_goodness_of_fit_ref 1.090
_refine_ls_hydrogen_treatment constr
_refine_ls_matrix_type full
_refine_ls_number_parameters 263
_refine_ls_number_reflns 2855
_refine_ls_number_restraints 1
_refine_ls_restrained_S_all 1.090
_refine_ls_R_factor_all 0.0513
_refine_ls_R_factor_gt 0.0455
_refine_ls_shift/su_max 0.000
_refine_ls_shift/su_mean 0.000
_refine_ls_structure_factor_coef Fsqd
_refine_ls_weighting_details 'calc w=1/[\s^2^(Fo^2^)+(0.0841P)^2^+0.1355P] where P=(Fo^2^+2Fc^2^)/3'
_refine_ls_weighting_scheme calc
_refine_ls_wR_factor_gt 0.1208
_refine_ls_wR_factor_ref 0.1276
_reflns_number_gt 2584
_reflns_number_total 2855
_reflns_threshold_expression I>2\s(I)
_cod_data_source_file c2ra20860a.txt
_cod_data_source_block h237
_cod_depositor_comments
;
The following automatic conversions were performed:

data item '_symmetry_cell_setting' value 'Monoclinic' was changed to
'monoclinic' in accordance with the
/home/saulius/struct/COD-crude-data/automatic-downloads/DataCite-retrospective/RSC/depositions/lib/dictionaries/cif_core.dic
dictionary named 'cif_core.dic' version 2.4.2 last updated on
2011-04-26.

Automatic conversion script
Id: cif_fix_values 6909 2019-04-08 15:41:33Z antanas 
;
_cod_original_sg_symbol_H-M 'P 21'
_cod_database_code 7238686

loop_
_symmetry_equiv_pos_site_id
_symmetry_equiv_pos_as_xyz
1 x,y,z
2 -x,1/2+y,-z

loop_
_atom_site_aniso_label
_atom_site_aniso_U_11
_atom_site_aniso_U_22
_atom_site_aniso_U_33
_atom_site_aniso_U_23
_atom_site_aniso_U_13
_atom_site_aniso_U_12
O1 0.0174(8) 0.0284(10) 0.0318(11) 0.0024(9) 0.0010(7) -0.0051(7)
N1 0.0213(10) 0.0244(11) 0.0316(12) 0.0024(10) 0.0069(10) 0.0010(9)
C1 0.0192(11) 0.0251(13) 0.0261(14) 0.0006(11) 0.0033(10) -0.0024(10)
C2 0.0260(13) 0.0228(14) 0.0273(14) 0.0021(11) 0.0063(10) 0.0007(10)
C3 0.0403(15) 0.0306(16) 0.0277(15) -0.0003(12) 0.0081(12) 0.0038(12)
C4 0.0373(14) 0.0325(16) 0.0334(15) -0.0069(13) 0.0079(12) 0.0021(12)
C5 0.0475(17) 0.0267(15) 0.0421(18) -0.0039(14) 0.0098(14) 0.0012(13)
C6 0.0243(12) 0.0227(12) 0.0242(13) 0.0014(11) 0.0068(11) -0.0036(10)
C7 0.0250(12) 0.0261(14) 0.0283(14) -0.0006(11) 0.0037(11) 0.0009(10)
C8 0.0325(14) 0.0338(15) 0.0276(15) 0.0015(12) -0.0012(12) -0.0022(12)
C9 0.0389(14) 0.0343(16) 0.0246(14) 0.0002(12) 0.0084(12) -0.0067(12)
C10 0.0313(13) 0.0335(15) 0.0340(16) -0.0049(13) 0.0143(11) -0.0049(12)
C11 0.0218(11) 0.0313(15) 0.0329(15) 0.0007(12) 0.0051(10) -0.0006(11)
C12 0.0244(12) 0.0238(13) 0.0238(13) -0.0035(11) 0.0048(10) 0.0010(10)
C13 0.0225(13) 0.0250(13) 0.0348(15) -0.0014(12) 0.0048(11) -0.0016(10)
C14 0.0330(14) 0.0278(14) 0.0351(15) -0.0017(12) 0.0107(11) -0.0013(12)
C15 0.0447(16) 0.0248(14) 0.0322(16) 0.0018(12) 0.0106(12) -0.0007(12)
C16 0.0339(14) 0.0349(17) 0.0341(16) 0.0033(14) -0.0008(12) 0.0003(12)
C17 0.0252(12) 0.0310(15) 0.0293(15) 0.0000(12) 0.0018(11) -0.0006(11)
O2 0.0228(8) 0.0324(10) 0.0384(11) 0.0078(10) 0.0058(7) 0.0026(8)
O3 0.0350(11) 0.0429(13) 0.0568(14) 0.0203(11) 0.0245(10) 0.0122(9)
C18 0.0204(12) 0.0230(13) 0.0285(13) -0.0033(11) 0.0043(10) -0.0024(9)
C19 0.0254(12) 0.0308(14) 0.0328(15) -0.0016(12) 0.0053(11) 0.0024(11)
C20 0.0313(14) 0.0428(18) 0.0322(15) -0.0036(13) 0.0100(12) 0.0010(13)
C21 0.0384(14) 0.0350(16) 0.0314(16) 0.0014(13) 0.0111(12) -0.0036(13)
C22 0.0360(14) 0.0267(14) 0.0323(16) 0.0004(12) 0.0060(12) 0.0003(12)
C23 0.0243(12) 0.0269(14) 0.0292(14) -0.0034(12) 0.0047(10) 0.0008(10)
C24 0.0225(12) 0.0238(13) 0.0325(14) 0.0025(11) 0.0029(11) 0.0016(10)

loop_
_atom_site_label
_atom_site_type_symbol
_atom_site_thermal_displace_type
_atom_site_fract_x
_atom_site_fract_y
_atom_site_fract_z
_atom_site_occupancy
_atom_site_U_iso_or_equiv
_atom_site_calc_flag
_atom_site_refinement_flags
O1 O Uani -0.3482(3) -0.52550(10) -0.9661(2) 1.000 0.0274(6) . .
N1 N Uani 0.0922(4) -0.60690(13) -0.9110(3) 1.000 0.0261(6) . .
C1 C Uani -0.1231(4) -0.49154(14) -0.9265(3) 1.000 0.0243(7) . .
C2 C Uani 0.0499(4) -0.53591(14) -0.9824(3) 1.000 0.0258(8) . .
C3 C Uani -0.0373(6) -0.55012(16) -1.1550(3) 1.000 0.0334(9) . .
C4 C Uani 0.0814(5) -0.61719(16) -1.1712(4) 1.000 0.0351(9) . .
C5 C Uani 0.0567(6) -0.65839(16) -1.0380(4) 1.000 0.0397(10) . .
C6 C Uani -0.0415(4) -0.47442(14) -0.7553(3) 1.000 0.0239(7) . .
C7 C Uani 0.1839(5) -0.48768(14) -0.6561(3) 1.000 0.0275(8) . .
C8 C Uani 0.2450(5) -0.46833(17) -0.5024(4) 1.000 0.0337(8) . .
C9 C Uani 0.0835(5) -0.43512(16) -0.4466(3) 1.000 0.0329(8) . .
C10 C Uani -0.1448(5) -0.42112(16) -0.5439(3) 1.000 0.0320(8) . .
C11 C Uani -0.2039(5) -0.44102(15) -0.6966(3) 1.000 0.0294(8) . .
C12 C Uani -0.1517(4) -0.42511(14) -1.0193(3) 1.000 0.0246(7) . .
C13 C Uani 0.0478(5) -0.38403(15) -1.0080(3) 1.000 0.0283(8) . .
C14 C Uani 0.0292(5) -0.32654(15) -1.0986(3) 1.000 0.0319(8) . .
C15 C Uani -0.1883(5) -0.30763(16) -1.2014(4) 1.000 0.0342(9) . .
C16 C Uani -0.3864(5) -0.34644(17) -1.2096(4) 1.000 0.0369(9) . .
C17 C Uani -0.3687(5) -0.40515(15) -1.1198(3) 1.000 0.0300(8) . .
O2 O Uani -0.4374(3) -0.60621(11) -0.7529(2) 1.000 0.0320(6) . .
O3 O Uani -0.1092(4) -0.66709(12) -0.7237(3) 1.000 0.0426(7) . .
C18 C Uani -0.3335(4) -0.69168(14) -0.5561(3) 1.000 0.0247(7) . .
C19 C Uani -0.5140(5) -0.67290(16) -0.4968(3) 1.000 0.0305(8) . .
C20 C Uani -0.5508(5) -0.71017(18) -0.3770(4) 1.000 0.0354(9) . .
C21 C Uani -0.4081(5) -0.76572(17) -0.3138(4) 1.000 0.0349(9) . .
C22 C Uani -0.2254(5) -0.78431(15) -0.3719(4) 1.000 0.0327(8) . .
C23 C Uani -0.1887(5) -0.74729(15) -0.4927(3) 1.000 0.0276(8) . .
C24 C Uani -0.2902(4) -0.65272(14) -0.6863(3) 1.000 0.0275(8) . .
H1M H Uiso 0.002(7) -0.615(2) -0.862(4) 1.000 0.0310 . .
H1N H Uiso 0.241(7) -0.6098(19) -0.841(4) 1.000 0.0310 . .
H1O H Uiso -0.356(6) -0.551(2) -0.889(4) 1.000 0.0330 . .
H2 H Uiso 0.20570 -0.51150 -0.95750 1.000 0.0310 calc R
H3A H Uiso -0.21230 -0.55460 -1.19250 1.000 0.0400 calc R
H3B H Uiso 0.01140 -0.51300 -1.21300 1.000 0.0400 calc R
H4A H Uiso -0.00040 -0.63980 -1.27050 1.000 0.0420 calc R
H4B H Uiso 0.25040 -0.61020 -1.16320 1.000 0.0420 calc R
H5A H Uiso -0.10260 -0.67960 -1.06330 1.000 0.0480 calc R
H5B H Uiso 0.17850 -0.69490 -1.00900 1.000 0.0480 calc R
H7 H Uiso 0.29750 -0.51020 -0.69360 1.000 0.0330 calc R
H8 H Uiso 0.39940 -0.47810 -0.43540 1.000 0.0400 calc R
H9 H Uiso 0.12740 -0.42170 -0.34160 1.000 0.0390 calc R
H10 H Uiso -0.25740 -0.39840 -0.50600 1.000 0.0380 calc R
H11 H Uiso -0.35900 -0.43170 -0.76330 1.000 0.0350 calc R
H13 H Uiso 0.19710 -0.39600 -0.93720 1.000 0.0340 calc R
H14 H Uiso 0.16610 -0.29960 -1.09070 1.000 0.0380 calc R
H15 H Uiso -0.20030 -0.26840 -1.26520 1.000 0.0410 calc R
H16 H Uiso -0.53660 -0.33300 -1.27720 1.000 0.0440 calc R
H17 H Uiso -0.50650 -0.43170 -1.12760 1.000 0.0360 calc R
H19 H Uiso -0.61210 -0.63460 -0.53830 1.000 0.0370 calc R
H20 H Uiso -0.67570 -0.69740 -0.33760 1.000 0.0420 calc R
H21 H Uiso -0.43480 -0.79090 -0.23160 1.000 0.0420 calc R
H22 H Uiso -0.12600 -0.82220 -0.32910 1.000 0.0390 calc R
H23 H Uiso -0.06380 -0.76000 -0.53230 1.000 0.0330 calc R

loop_
_atom_type_symbol
_atom_type_description
_atom_type_scat_dispersion_real
_atom_type_scat_dispersion_imag
_atom_type_scat_source
O O 0.0492 0.0322 'International Tables Vol C Tables 4.2.6.8 and 6.1.1.4'
N N 0.0311 0.0180 'International Tables Vol C Tables 4.2.6.8 and 6.1.1.4'
H H 0.0000 0.0000 'International Tables Vol C Tables 4.2.6.8 and 6.1.1.4'
C C 0.0181 0.0091 'International Tables Vol C Tables 4.2.6.8 and 6.1.1.4'

loop_
_geom_angle_atom_site_label_1
_geom_angle_atom_site_label_2
_geom_angle_atom_site_label_3
_geom_angle
_geom_angle_publ_flag
C1 O1 H1O 110(2) no
C2 N1 C5 108.3(2) yes
C5 N1 H1N 112(2) no
H1M N1 H1N 105(4) no
C5 N1 H1M 110(3) no
C2 N1 H1M 111(3) no
C2 N1 H1N 111(2) no
C2 C1 C6 115.4(2) no
C2 C1 C12 105.3(2) no
C6 C1 C12 109.2(2) no
O1 C1 C2 108.6(2) yes
O1 C1 C6 109.7(2) yes
O1 C1 C12 108.4(2) yes
C1 C2 C3 113.3(2) no
N1 C2 C1 114.1(2) yes
N1 C2 C3 103.7(2) yes
C2 C3 C4 103.8(2) no
C3 C4 C5 102.7(3) no
N1 C5 C4 104.1(2) yes
C1 C6 C7 124.5(2) no
C7 C6 C11 118.3(2) no
C1 C6 C11 117.2(2) no
C6 C7 C8 120.6(3) no
C7 C8 C9 120.5(3) no
C8 C9 C10 120.2(3) no
C9 C10 C11 118.8(3) no
C6 C11 C10 121.8(3) no
C1 C12 C13 119.7(2) no
C1 C12 C17 121.8(2) no
C13 C12 C17 118.4(3) no
C12 C13 C14 120.7(3) no
C13 C14 C15 120.5(3) no
C14 C15 C16 119.2(3) no
C15 C16 C17 120.7(3) no
C12 C17 C16 120.5(3) no
N1 C2 H2 109.00 no
C1 C2 H2 109.00 no
C3 C2 H2 108.00 no
C2 C3 H3A 111.00 no
C2 C3 H3B 111.00 no
C4 C3 H3A 111.00 no
C4 C3 H3B 111.00 no
H3A C3 H3B 109.00 no
C3 C4 H4A 111.00 no
C3 C4 H4B 111.00 no
C5 C4 H4A 111.00 no
C5 C4 H4B 111.00 no
H4A C4 H4B 109.00 no
N1 C5 H5A 111.00 no
N1 C5 H5B 111.00 no
C4 C5 H5A 111.00 no
C4 C5 H5B 111.00 no
H5A C5 H5B 109.00 no
C6 C7 H7 120.00 no
C8 C7 H7 120.00 no
C7 C8 H8 120.00 no
C9 C8 H8 120.00 no
C8 C9 H9 120.00 no
C10 C9 H9 120.00 no
C9 C10 H10 121.00 no
C11 C10 H10 121.00 no
C6 C11 H11 119.00 no
C10 C11 H11 119.00 no
C12 C13 H13 120.00 no
C14 C13 H13 120.00 no
C13 C14 H14 120.00 no
C15 C14 H14 120.00 no
C14 C15 H15 120.00 no
C16 C15 H15 120.00 no
C15 C16 H16 120.00 no
C17 C16 H16 120.00 no
C12 C17 H17 120.00 no
C16 C17 H17 120.00 no
C19 C18 C23 119.5(3) no
C19 C18 C24 121.1(2) no
C23 C18 C24 119.4(2) no
C18 C19 C20 119.8(3) no
C19 C20 C21 121.0(3) no
C20 C21 C22 119.4(3) no
C21 C22 C23 119.8(3) no
C18 C23 C22 120.5(3) no
O2 C24 O3 123.1(3) yes
O2 C24 C18 118.7(2) yes
O3 C24 C18 118.2(2) yes
C18 C19 H19 120.00 no
C20 C19 H19 120.00 no
C19 C20 H20 119.00 no
C21 C20 H20 120.00 no
C20 C21 H21 120.00 no
C22 C21 H21 120.00 no
C21 C22 H22 120.00 no
C23 C22 H22 120.00 no
C18 C23 H23 120.00 no
C22 C23 H23 120.00 no

loop_
_geom_bond_atom_site_label_1
_geom_bond_atom_site_label_2
_geom_bond_distance
_geom_bond_publ_flag
O1 C1 1.431(3) yes
O1 H1O 0.88(4) no
O2 C24 1.275(3) yes
O3 C24 1.252(4) yes
N1 C5 1.499(4) yes
N1 C2 1.517(4) yes
N1 H1N 0.92(4) no
N1 H1M 0.81(4) no
C1 C12 1.528(4) no
C1 C2 1.542(4) no
C1 C6 1.524(4) no
C2 C3 1.525(4) no
C3 C4 1.513(5) no
C4 C5 1.502(5) no
C6 C7 1.387(4) no
C6 C11 1.397(4) no
C7 C8 1.389(4) no
C8 C9 1.376(4) no
C9 C10 1.397(4) no
C10 C11 1.385(4) no
C12 C17 1.385(4) no
C12 C13 1.404(4) no
C13 C14 1.377(4) no
C14 C15 1.390(4) no
C15 C16 1.378(5) no
C16 C17 1.393(4) no
C2 H2 1.0000 no
C3 H3A 0.9900 no
C3 H3B 0.9900 no
C4 H4A 0.9900 no
C4 H4B 0.9900 no
C5 H5B 0.9900 no
C5 H5A 0.9900 no
C7 H7 0.9500 no
C8 H8 0.9500 no
C9 H9 0.9500 no
C10 H10 0.9500 no
C11 H11 0.9500 no
C13 H13 0.9500 no
C14 H14 0.9500 no
C15 H15 0.9500 no
C16 H16 0.9500 no
C17 H17 0.9500 no
C18 C19 1.387(4) no
C18 C23 1.393(4) no
C18 C24 1.498(4) no
C19 C20 1.385(4) no
C20 C21 1.386(5) no
C21 C22 1.391(5) no
C22 C23 1.390(4) no
C19 H19 0.9500 no
C20 H20 0.9500 no
C21 H21 0.9500 no
C22 H22 0.9500 no
C23 H23 0.9500 no

loop_
_geom_contact_atom_site_label_1
_geom_contact_atom_site_label_2
_geom_contact_distance
_geom_contact_site_symmetry_2
_geom_contact_publ_flag
O1 O2 2.679(3) . no
O1 N1 2.960(3) . no
O2 N1 2.714(3) 1_455 no
O2 C2 3.401(3) 1_455 no
O2 O1 2.679(3) . no
O3 C5 3.311(4) . no
O3 N1 2.641(4) . no
O1 H17 2.3600 . no
O1 H1M 2.65(4) . no
O1 H11 2.6200 . no
O1 H3A 2.5000 . no
O1 H2 2.6800 1_455 no
O2 H1O 1.82(4) . no
O2 H1N 1.83(4) 1_455 no
O2 H7 2.6000 1_455 no
O2 H19 2.5400 . no
O3 H1O 2.86(4) . no
O3 H1M 1.89(4) . no
O3 H23 2.4700 . no
O3 H15 2.7200 2_543 no
O3 H1N 2.84(4) . no
N1 C7 3.215(4) . no
N1 O1 2.960(3) . no
N1 O2 2.714(3) 1_655 no
N1 O3 2.641(4) . no
N1 H7 2.7400 . no
N1 H1O 2.93(4) . no
C2 O2 3.401(3) 1_655 no
C3 C13 3.482(4) . no
C3 C17 3.511(4) . no
C5 C15 3.578(5) 2_543 no
C5 O3 3.311(4) . no
C5 C14 3.599(4) 2_543 no
C7 N1 3.215(4) . no
C9 C22 3.599(4) 2_554 no
C13 C3 3.482(4) . no
C14 C5 3.599(4) 2_553 no
C15 C5 3.578(5) 2_553 no
C17 C3 3.511(4) . no
C22 C9 3.599(4) 2_544 no
C2 H13 2.8500 . no
C2 H7 2.6400 . no
C4 H20 2.8600 1_654 no
C6 H13 2.9200 . no
C6 H1M 2.95(4) . no
C7 H2 2.8300 . no
C7 H1M 3.10(4) . no
C7 H1N 3.00(4) . no
C9 H16 3.0500 1_656 no
C9 H3B 2.7600 1_556 no
C9 H22 3.0700 2_554 no
C10 H22 2.9600 2_554 no
C11 H22 2.9900 2_554 no
C11 H1O 2.74(4) . no
C12 H3A 2.9400 . no
C12 H11 2.9600 . no
C12 H3B 2.8400 . no
C13 H2 2.6500 . no
C14 H9 3.0800 1_554 no
C15 H5B 2.9100 2_553 no
C17 H9 3.0600 1_454 no
C18 H4A 2.9200 1_556 no
C19 H15 2.9600 2_443 no
C20 H23 3.0900 1_455 no
C21 H5A 2.9600 1_556 no
C23 H16 2.7800 2_443 no
C23 H4A 2.8900 1_556 no
C23 H20 3.0900 1_655 no
C24 H1N 2.83(4) 1_455 no
C24 H1O 2.66(4) . no
C24 H1M 2.80(4) . no
H1M O1 2.65(4) . no
H1M O3 1.89(4) . no
H1M C6 2.95(4) . no
H1M C24 2.80(4) . no
H1M H1O 2.41(6) . no
H1M C7 3.10(4) . no
H1N O2 1.83(4) 1_655 no
H1N O3 2.84(4) . no
H1N C24 2.83(4) 1_655 no
H1N H7 2.3300 . no
H1N C7 3.00(4) . no
H1O O2 1.82(4) . no
H1O O3 2.86(4) . no
H1O N1 2.93(4) . no
H1O C11 2.74(4) . no
H1O C24 2.66(4) . no
H1O H1M 2.41(6) . no
H1O H2 2.5900 1_455 no
H1O H11 2.6000 . no
H2 H1O 2.5900 1_655 no
H2 H7 2.3000 . no
H2 H13 2.2600 . no
H2 C13 2.6500 . no
H2 O1 2.6800 1_655 no
H2 C7 2.8300 . no
H3A O1 2.5000 . no
H3A C12 2.9400 . no
H3B C9 2.7600 1_554 no
H3B H9 2.3500 1_554 no
H3B C12 2.8400 . no
H4A C18 2.9200 1_554 no
H4A C23 2.8900 1_554 no
H4A H20 2.4600 1_654 no
H4B H20 2.4600 1_654 no
H5A C21 2.9600 1_554 no
H5B C15 2.9100 2_543 no
H7 C2 2.6400 . no
H7 H1N 2.3300 . no
H7 N1 2.7400 . no
H7 O2 2.6000 1_655 no
H7 H2 2.3000 . no
H9 C17 3.0600 1_656 no
H9 C14 3.0800 1_556 no
H9 H16 2.5600 1_656 no
H9 H17 2.4400 1_656 no
H9 H3B 2.3500 1_556 no
H11 O1 2.6200 . no
H11 H1O 2.6000 . no
H11 C12 2.9600 . no
H13 C2 2.8500 . no
H13 H2 2.2600 . no
H13 C6 2.9200 . no
H15 O3 2.7200 2_553 no
H15 C19 2.9600 2_453 no
H16 H9 2.5600 1_454 no
H16 C9 3.0500 1_454 no
H16 C23 2.7800 2_453 no
H17 O1 2.3600 . no
H17 H9 2.4400 1_454 no
H19 O2 2.5400 . no
H20 C4 2.8600 1_456 no
H20 C23 3.0900 1_455 no
H20 H4A 2.4600 1_456 no
H20 H4B 2.4600 1_456 no
H22 C9 3.0700 2_544 no
H22 C10 2.9600 2_544 no
H22 C11 2.9900 2_544 no
H23 O3 2.4700 . no
H23 C20 3.0900 1_655 no

loop_
_geom_hbond_atom_site_label_D
_geom_hbond_atom_site_label_H
_geom_hbond_atom_site_label_A
_geom_hbond_distance_DH
_geom_hbond_distance_HA
_geom_hbond_distance_DA
_geom_hbond_angle_DHA
_geom_hbond_site_symmetry_A
_geom_hbond_publ_flag
N1 H1M O3 0.81(4) 1.89(4) 2.641(4) 154(4) . yes
N1 H1N O2 0.92(4) 1.83(4) 2.714(3) 162(3) 1_655 yes
O1 H1O O2 0.88(4) 1.82(4) 2.679(3) 168(4) . yes
C3 H3A O1 0.9900 2.5000 2.923(4) 105.00 . yes
C17 H17 O1 0.9500 2.3600 2.717(3) 102.00 . yes

loop_
_geom_torsion_atom_site_label_1
_geom_torsion_atom_site_label_2
_geom_torsion_atom_site_label_3
_geom_torsion_atom_site_label_4
_geom_torsion
_geom_torsion_publ_flag
C5 N1 C2 C1 129.8(3) no
C5 N1 C2 C3 6.0(3) no
C2 N1 C5 C4 19.7(3) no
O1 C1 C2 N1 -60.6(3) no
O1 C1 C2 C3 57.8(3) no
C12 C1 C2 C3 -58.1(3) no
O1 C1 C6 C7 132.3(3) no
O1 C1 C6 C11 -50.0(3) no
C2 C1 C6 C7 9.3(4) no
C6 C1 C2 N1 63.0(3) no
C12 C1 C6 C7 -109.0(3) no
C12 C1 C6 C11 68.7(3) no
O1 C1 C12 C13 -176.3(2) no
O1 C1 C12 C17 1.1(3) no
C2 C1 C12 C13 -60.3(3) no
C2 C1 C12 C17 117.2(3) no
C6 C1 C12 C13 64.2(3) no
C6 C1 C12 C17 -118.4(3) no
C6 C1 C2 C3 -178.6(2) no
C12 C1 C2 N1 -176.5(2) no
C2 C1 C6 C11 -173.0(2) no
N1 C2 C3 C4 -29.3(3) no
C1 C2 C3 C4 -153.5(2) no
C2 C3 C4 C5 41.9(3) no
C3 C4 C5 N1 -37.7(3) no
C1 C6 C7 C8 178.0(3) no
C11 C6 C7 C8 0.2(4) no
C1 C6 C11 C10 -177.8(3) no
C7 C6 C11 C10 0.1(4) no
C6 C7 C8 C9 -0.6(5) no
C7 C8 C9 C10 0.6(5) no
C8 C9 C10 C11 -0.3(5) no
C9 C10 C11 C6 -0.1(5) no
C1 C12 C13 C14 175.4(3) no
C17 C12 C13 C14 -2.2(4) no
C1 C12 C17 C16 -176.2(3) no
C13 C12 C17 C16 1.3(4) no
C12 C13 C14 C15 0.9(4) no
C13 C14 C15 C16 1.2(5) no
C14 C15 C16 C17 -2.0(5) no
C15 C16 C17 C12 0.7(5) no
C23 C18 C19 C20 -1.0(4) no
C24 C18 C19 C20 179.6(3) no
C19 C18 C23 C22 0.6(4) no
C24 C18 C23 C22 -179.9(3) no
C19 C18 C24 O2 -7.2(4) no
C19 C18 C24 O3 172.2(3) no
C23 C18 C24 O2 173.4(2) no
C23 C18 C24 O3 -7.2(4) no
C18 C19 C20 C21 0.7(5) no
C19 C20 C21 C22 -0.1(5) no
C20 C21 C22 C23 -0.3(5) no
C21 C22 C23 C18 0.0(5) no
